data_7221765
loop_
_publ_author_name
'Wang, Fengqin'
'Wang, Chengmiao'
'Yu, Zongchao'
'He, Qingguo'
'Li, Xiuyu'
'Shang, Chonglong'
'Zhao, Yongnan'

_publ_section_title
;
 Two Luminescent Metal-Organic Frameworks with Multifunctional Properties
 for Nitroaromatic Compounds Sensing and Photocatalysis
;
_journal_name_full 'RSC Adv.'
_journal_paper_doi 10.1039/C5RA11308C
_journal_year 2015
_chemical_formula_sum 'C31 H41 Cd N5 O14'
_chemical_formula_weight 820.09
_chemical_name_systematic
; 
 ? 
;
_space_group_IT_number 2
_symmetry_cell_setting triclinic
_symmetry_space_group_name_Hall '-P 1'
_symmetry_space_group_name_H-M 'P -1'
_atom_sites_solution_hydrogens geom
_atom_sites_solution_primary direct
_atom_sites_solution_secondary difmap
_audit_block_doi 10.5517/cc12xsxp
_audit_creation_method SHELXL-97
_audit_update_record
;
2014-06-27 deposited with the CCDC.
2015-08-10 downloaded from the CCDC.
;
_cell_angle_alpha 102.34(3)
_cell_angle_beta 99.19(3)
_cell_angle_gamma 93.95(3)
_cell_formula_units_Z 2
_cell_length_a 10.184(2)
_cell_length_b 10.348(2)
_cell_length_c 18.091(4)
_cell_measurement_reflns_used 6666
_cell_measurement_temperature 293(2)
_cell_measurement_theta_max 30.6205
_cell_measurement_theta_min 2.0964
_cell_volume 1828.0(7)
_computing_cell_refinement crystalclear
_computing_data_collection crystalclear
_computing_data_reduction crystalclear
_computing_molecular_graphics 'Bruker SHELXTL'
_computing_publication_material 'Bruker SHELXTL'
_computing_structure_refinement 'SHELXL-97 (Sheldrick, 1997)'
_computing_structure_solution 'SHELXS-97 (Sheldrick, 1990)'
_diffrn_ambient_temperature 293(2)
_diffrn_measured_fraction_theta_full 0.954
_diffrn_measured_fraction_theta_max 0.954
_diffrn_measurement_device_type 'rigaku saturn'
_diffrn_measurement_method '\w scans'
_diffrn_radiation_monochromator confocal
_diffrn_radiation_source 'rotating anode'
_diffrn_radiation_type MoK\a
_diffrn_radiation_wavelength 0.71073
_diffrn_reflns_av_R_equivalents 0.0299
_diffrn_reflns_av_sigmaI/netI 0.0490
_diffrn_reflns_limit_h_max 13
_diffrn_reflns_limit_h_min -13
_diffrn_reflns_limit_k_max 13
_diffrn_reflns_limit_k_min -12
_diffrn_reflns_limit_l_max 21
_diffrn_reflns_limit_l_min -24
_diffrn_reflns_number 19313
_diffrn_reflns_theta_full 29.13
_diffrn_reflns_theta_max 29.13
_diffrn_reflns_theta_min 2.10
_diffrn_standards_decay_% 0
_diffrn_standards_interval_count 0
_diffrn_standards_interval_time 0
_diffrn_standards_number 0
_exptl_absorpt_coefficient_mu 0.669
_exptl_absorpt_correction_T_max 0.9240
_exptl_absorpt_correction_T_min 0.8778
_exptl_absorpt_correction_type multi-scan
_exptl_absorpt_process_details crystalclear
_exptl_crystal_density_diffrn 1.490
_exptl_crystal_density_method 'not measured'
_exptl_crystal_F_000 844
_exptl_crystal_size_max 0.20
_exptl_crystal_size_mid 0.18
_exptl_crystal_size_min 0.12
_refine_diff_density_max 0.989
_refine_diff_density_min -1.063
_refine_diff_density_rms 0.087
_refine_ls_extinction_method none
_refine_ls_goodness_of_fit_ref 1.021
_refine_ls_hydrogen_treatment mixed
_refine_ls_matrix_type full
_refine_ls_number_parameters 490
_refine_ls_number_reflns 9381
_refine_ls_number_restraints 18
_refine_ls_restrained_S_all 1.034
_refine_ls_R_factor_all 0.0527
_refine_ls_R_factor_gt 0.0416
_refine_ls_shift/su_max 0.002
_refine_ls_shift/su_mean 0.000
_refine_ls_structure_factor_coef Fsqd
_refine_ls_weighting_details 'calc w=1/[\s^2^(Fo^2^)+(0.0696P)^2^+0.0000P] where P=(Fo^2^+2Fc^2^)/3'
_refine_ls_weighting_scheme calc
_refine_ls_wR_factor_gt 0.1049
_refine_ls_wR_factor_ref 0.1123
_reflns_number_gt 7627
_reflns_number_total 9381
_reflns_threshold_expression >2sigma(I)
_cod_data_source_file c5ra11308c2.cif
_cod_data_source_block r131120e1
_cod_depositor_comments
;
The following automatic conversions were performed:

'_symmetry_cell_setting' value 'Triclinic' changed to 'triclinic'
according to
/usr/data/users/saulius/crontab/automatic-downloads/rss-feeds/RSC/lib/dictionaries/cif_core.dic
dictionary named 'cif_core.dic' version 2.4.2 from 2011-04-26.

'_exptl_absorpt_correction_type' value 'MULTI-SCAN' changed to
'multi-scan' according to
/usr/data/users/saulius/crontab/automatic-downloads/rss-feeds/RSC/lib/dictionaries/cif_core.dic
dictionary named 'cif_core.dic' version 2.4.2 from 2011-04-26.

Automatic conversion script
Id: cif_fix_values 3271 2015-04-21 07:52:19Z andrius 
;
_cod_original_cell_volume 1828.0(6)
_cod_original_sg_symbol_H-M P-1
_cod_database_code 7221765

loop_
_symmetry_equiv_pos_as_xyz
'x, y, z'
'-x, -y, -z'

loop_
_atom_site_label
_atom_site_type_symbol
_atom_site_fract_x
_atom_site_fract_y
_atom_site_fract_z
_atom_site_U_iso_or_equiv
_atom_site_adp_type
_atom_site_occupancy
_atom_site_symmetry_multiplicity
_atom_site_calc_flag
_atom_site_refinement_flags
Cd1 Cd 1.547258(16) 0.546827(18) 0.815568(10) 0.02799(7) Uani 1 1 d .
O1 O 1.31209(18) 0.5652(2) 0.81962(10) 0.0354(4) Uani 1 1 d .
O2 O 1.37106(17) 0.4816(2) 0.70866(11) 0.0376(4) Uani 1 1 d .
O3 O 0.8237(2) 0.5388(3) 0.83483(14) 0.0689(8) Uani 1 1 d .
O4 O 0.6769(2) 0.4956(2) 0.72659(13) 0.0499(6) Uani 1 1 d .
O5 O 1.1100(2) 0.2240(3) 0.49828(13) 0.0652(8) Uani 1 1 d .
O6 O 0.8884(3) 0.0139(3) 0.10837(14) 0.0759(9) Uani 1 1 d .
O7 O 0.6070(2) -0.25757(19) -0.09692(12) 0.0414(5) Uani 1 1 d .
O8 O 0.5477(2) -0.2003(2) -0.20645(12) 0.0521(6) Uani 1 1 d .
O9 O 0.5215(3) 0.2927(3) -0.19613(13) 0.0613(7) Uani 1 1 d .
O10 O 0.5945(2) 0.4367(2) -0.08746(13) 0.0491(5) Uani 1 1 d .
N1 N 0.9380(2) 0.3480(3) 0.51504(12) 0.0365(5) Uani 1 1 d D
H1 H 0.8574(17) 0.367(3) 0.4951(17) 0.044 Uiso 1 1 d D
N2 N 0.7397(3) 0.1681(2) 0.10732(12) 0.0382(5) Uani 1 1 d D
H2 H 0.728(3) 0.2519(14) 0.1281(17) 0.046 Uiso 1 1 d D
C1 C 1.2832(2) 0.5121(2) 0.74889(14) 0.0280(5) Uani 1 1 d .
C2 C 1.1387(2) 0.4818(3) 0.71052(14) 0.0271(5) Uani 1 1 d .
C3 C 1.1069(2) 0.4299(3) 0.63174(14) 0.0294(5) Uani 1 1 d .
H3 H 1.1748 0.4157 0.6031 0.035 Uiso 1 1 calc R
C4 C 0.9741(2) 0.3989(3) 0.59552(14) 0.0299(5) Uani 1 1 d .
C5 C 0.8735(2) 0.4226(3) 0.63895(15) 0.0328(6) Uani 1 1 d .
H5 H 0.7844 0.4022 0.6150 0.039 Uiso 1 1 calc R
C6 C 0.9044(2) 0.4764(3) 0.71756(15) 0.0311(5) Uani 1 1 d .
C7 C 1.0378(2) 0.5042(3) 0.75386(15) 0.0305(5) Uani 1 1 d .
H7 H 1.0594 0.5376 0.8068 0.037 Uiso 1 1 calc R
C8 C 0.7953(3) 0.5061(3) 0.76369(18) 0.0388(6) Uani 1 1 d .
C9 C 1.0080(3) 0.2670(3) 0.47180(15) 0.0392(6) Uani 1 1 d .
C10 C 0.9573(3) 0.2327(3) 0.38652(15) 0.0360(6) Uani 1 1 d .
C11 C 0.8213(3) 0.2156(3) 0.35480(16) 0.0392(6) Uani 1 1 d .
H11 H 0.7576 0.2289 0.3865 0.047 Uiso 1 1 calc R
C12 C 0.7817(3) 0.1783(3) 0.27470(16) 0.0388(6) Uani 1 1 d .
H12 H 0.6913 0.1677 0.2532 0.047 Uiso 1 1 calc R
C13 C 0.8753(3) 0.1572(3) 0.22764(15) 0.0366(6) Uani 1 1 d .
C14 C 1.0116(3) 0.1762(3) 0.25981(17) 0.0416(7) Uani 1 1 d .
H14 H 1.0752 0.1642 0.2280 0.050 Uiso 1 1 calc R
C15 C 1.0515(3) 0.2125(3) 0.33808(17) 0.0409(7) Uani 1 1 d .
H15 H 1.1422 0.2238 0.3591 0.049 Uiso 1 1 calc R
C16 C 0.8352(3) 0.1072(3) 0.14253(16) 0.0426(7) Uani 1 1 d .
C17 C 0.6870(3) 0.1352(3) 0.02761(14) 0.0324(5) Uani 1 1 d .
C18 C 0.6538(3) 0.2372(3) -0.00875(15) 0.0334(6) Uani 1 1 d .
H18 H 0.6671 0.3250 0.0192 0.040 Uiso 1 1 calc R
C19 C 0.6006(3) 0.2075(3) -0.08714(15) 0.0332(6) Uani 1 1 d .
C20 C 0.5797(3) 0.0755(3) -0.12901(15) 0.0338(6) Uani 1 1 d .
H20 H 0.5446 0.0558 -0.1813 0.041 Uiso 1 1 calc R
C21 C 0.6116(3) -0.0268(3) -0.09240(15) 0.0317(5) Uani 1 1 d .
C22 C 0.6642(3) 0.0040(3) -0.01383(15) 0.0339(6) Uani 1 1 d .
H22 H 0.6841 -0.0641 0.0110 0.041 Uiso 1 1 calc R
C23 C 0.5878(3) -0.1704(3) -0.13535(16) 0.0339(6) Uani 1 1 d .
C24 C 0.5691(3) 0.3192(3) -0.12689(17) 0.0378(6) Uani 1 1 d .
O11 O 0.3250(4) 0.9137(5) 0.3657(3) 0.1366(18) Uani 1 1 d .
N3 N 0.1125(4) 0.8784(4) 0.3042(3) 0.0852(13) Uani 1 1 d .
C25 C 0.2009(6) 0.9104(6) 0.3658(5) 0.114(2) Uani 1 1 d .
H25 H 0.1722 0.9323 0.4128 0.136 Uiso 1 1 calc R
C26 C -0.0271(5) 0.8671(6) 0.3026(5) 0.137(3) Uani 1 1 d .
H26A H -0.0671 0.7835 0.2698 0.206 Uiso 1 1 calc R
H26B H -0.0648 0.9385 0.2833 0.206 Uiso 1 1 calc R
H26C H -0.0443 0.8716 0.3537 0.206 Uiso 1 1 calc R
C27 C 0.1545(9) 0.8445(7) 0.2317(5) 0.150(3) Uani 1 1 d .
H27A H 0.1458 0.9172 0.2067 0.225 Uiso 1 1 calc R
H27B H 0.0997 0.7669 0.2002 0.225 Uiso 1 1 calc R
H27C H 0.2463 0.8264 0.2393 0.225 Uiso 1 1 calc R
N4 N 0.8093(4) 0.6537(4) -0.0061(2) 0.0838(12) Uani 1 1 d D
H4A H 0.7459 0.6798 -0.0388 0.101 Uiso 1 1 calc R
H4B H 0.8185 0.5684 -0.0267 0.101 Uiso 1 1 calc R
C28 C 0.7585(7) 0.6572(7) 0.0658(3) 0.119(2) Uani 1 1 d .
H28A H 0.8139 0.6109 0.0972 0.178 Uiso 1 1 calc R
H28B H 0.6684 0.6151 0.0543 0.178 Uiso 1 1 calc R
H28C H 0.7602 0.7480 0.0930 0.178 Uiso 1 1 calc R
C29 C 0.9412(7) 0.7365(9) -0.0029(5) 0.188(4) Uani 1 1 d DU
H29A H 0.9234 0.8236 -0.0096 0.282 Uiso 1 1 calc R
H29B H 0.9853 0.6939 -0.0432 0.282 Uiso 1 1 calc R
H29C H 0.9975 0.7441 0.0460 0.282 Uiso 1 1 calc R
N5 N 0.4501(3) 0.2365(3) 0.63318(17) 0.0578(7) Uani 1 1 d .
H5A H 0.4345 0.3163 0.6598 0.069 Uiso 1 1 calc R
H5B H 0.5298 0.2179 0.6555 0.069 Uiso 1 1 calc R
C30 C 0.4578(5) 0.2458(5) 0.5550(2) 0.0783(13) Uani 1 1 d .
H30A H 0.4932 0.1684 0.5293 0.117 Uiso 1 1 calc R
H30B H 0.5153 0.3239 0.5560 0.117 Uiso 1 1 calc R
H30C H 0.3700 0.2512 0.5279 0.117 Uiso 1 1 calc R
C31 C 0.3469(4) 0.1364(5) 0.6387(3) 0.0776(12) Uani 1 1 d .
H31A H 0.2605 0.1600 0.6197 0.116 Uiso 1 1 calc R
H31B H 0.3520 0.1314 0.6915 0.116 Uiso 1 1 calc R
H31C H 0.3602 0.0515 0.6086 0.116 Uiso 1 1 calc R
O12 O 0.5328(4) 0.8574(4) 0.6513(2) 0.1010(11) Uani 1 1 d D
H12A H 0.580(5) 0.929(3) 0.650(3) 0.121 Uiso 1 1 d D
H12B H 0.550(5) 0.833(5) 0.6942(17) 0.121 Uiso 1 1 d D
O13 O 0.5890(3) 0.6032(4) 0.60154(16) 0.0791(9) Uani 1 1 d D
H13A H 0.631(4) 0.569(4) 0.6376(17) 0.095 Uiso 1 1 d D
H13B H 0.560(5) 0.678(3) 0.620(2) 0.095 Uiso 1 1 d D
O14 O 0.6879(3) 0.4573(4) 0.47656(16) 0.0706(8) Uani 1 1 d D
H14A H 0.611(2) 0.427(4) 0.4496(19) 0.085 Uiso 1 1 d D
H14B H 0.690(4) 0.520(3) 0.5160(17) 0.085 Uiso 1 1 d D

loop_
_atom_site_aniso_label
_atom_site_aniso_U_11
_atom_site_aniso_U_22
_atom_site_aniso_U_33
_atom_site_aniso_U_23
_atom_site_aniso_U_13
_atom_site_aniso_U_12
Cd1 0.02667(10) 0.02907(12) 0.02546(10) 0.00322(7) 0.00010(6) 0.00411(7)
O1 0.0341(9) 0.0381(11) 0.0274(9) -0.0004(8) -0.0037(7) 0.0053(8)
O2 0.0241(8) 0.0488(13) 0.0351(10) 0.0008(9) 0.0021(7) 0.0056(8)
O3 0.0524(14) 0.101(2) 0.0447(14) -0.0098(14) 0.0214(11) 0.0018(14)
O4 0.0314(10) 0.0673(16) 0.0583(14) 0.0214(12) 0.0163(9) 0.0155(10)
O5 0.0618(14) 0.089(2) 0.0339(11) -0.0056(12) -0.0109(10) 0.0413(14)
O6 0.099(2) 0.078(2) 0.0378(13) -0.0117(13) -0.0112(13) 0.0554(17)
O7 0.0520(12) 0.0246(10) 0.0415(11) 0.0019(8) -0.0024(9) 0.0053(9)
O8 0.0714(15) 0.0397(13) 0.0340(11) -0.0044(9) -0.0036(10) -0.0004(11)
O9 0.0913(19) 0.0499(15) 0.0397(12) 0.0199(11) -0.0108(12) 0.0094(13)
O10 0.0729(15) 0.0287(11) 0.0473(13) 0.0144(10) 0.0067(11) 0.0080(10)
N1 0.0307(11) 0.0498(15) 0.0238(10) 0.0025(10) -0.0039(8) 0.0080(10)
N2 0.0588(15) 0.0278(12) 0.0228(11) -0.0009(9) -0.0020(10) 0.0128(11)
C1 0.0257(11) 0.0232(12) 0.0313(12) 0.0024(10) -0.0015(9) 0.0038(9)
C2 0.0253(11) 0.0278(13) 0.0258(11) 0.0038(10) 0.0006(9) 0.0033(9)
C3 0.0249(11) 0.0358(15) 0.0271(12) 0.0062(11) 0.0042(9) 0.0037(10)
C4 0.0279(11) 0.0364(15) 0.0216(11) 0.0030(10) -0.0019(9) 0.0033(10)
C5 0.0242(11) 0.0373(15) 0.0343(13) 0.0051(11) 0.0012(9) 0.0051(10)
C6 0.0279(12) 0.0322(14) 0.0324(13) 0.0050(11) 0.0063(10) 0.0042(10)
C7 0.0278(12) 0.0334(14) 0.0280(12) 0.0025(11) 0.0043(9) 0.0037(10)
C8 0.0354(14) 0.0385(16) 0.0446(16) 0.0066(13) 0.0161(12) 0.0066(12)
C9 0.0387(14) 0.0466(18) 0.0270(13) 0.0013(12) -0.0032(10) 0.0108(12)
C10 0.0420(14) 0.0359(15) 0.0252(12) 0.0021(11) -0.0030(10) 0.0068(12)
C11 0.0393(14) 0.0459(18) 0.0286(13) 0.0044(12) -0.0009(11) 0.0068(12)
C12 0.0401(14) 0.0392(16) 0.0306(14) 0.0036(12) -0.0076(11) 0.0064(12)
C13 0.0521(16) 0.0292(14) 0.0247(12) 0.0039(11) -0.0032(11) 0.0087(12)
C14 0.0516(17) 0.0410(17) 0.0305(14) 0.0026(12) 0.0078(12) 0.0102(14)
C15 0.0392(14) 0.0439(18) 0.0330(14) 0.0014(13) -0.0031(11) 0.0034(13)
C16 0.0570(18) 0.0400(17) 0.0281(13) 0.0040(12) 0.0009(12) 0.0137(14)
C17 0.0432(14) 0.0294(14) 0.0223(11) 0.0040(10) 0.0001(10) 0.0072(11)
C18 0.0468(15) 0.0243(13) 0.0272(12) 0.0027(10) 0.0031(11) 0.0080(11)
C19 0.0420(14) 0.0272(14) 0.0307(13) 0.0087(11) 0.0029(10) 0.0071(11)
C20 0.0423(14) 0.0323(15) 0.0250(12) 0.0055(11) 0.0011(10) 0.0054(11)
C21 0.0385(13) 0.0263(13) 0.0279(12) 0.0034(10) 0.0020(10) 0.0050(10)
C22 0.0479(15) 0.0259(14) 0.0261(12) 0.0042(10) 0.0013(11) 0.0077(11)
C23 0.0341(13) 0.0274(14) 0.0351(14) 0.0005(11) 0.0008(10) 0.0015(10)
C24 0.0440(15) 0.0360(16) 0.0373(15) 0.0157(13) 0.0069(12) 0.0090(12)
O11 0.066(2) 0.140(4) 0.232(5) 0.101(4) 0.021(3) 0.026(2)
N3 0.066(2) 0.066(3) 0.142(4) 0.051(3) 0.030(3) 0.022(2)
C25 0.101(5) 0.091(4) 0.166(7) 0.067(5) 0.019(5) 0.024(4)
C26 0.068(3) 0.077(4) 0.290(10) 0.091(5) 0.034(4) 0.011(3)
C27 0.183(8) 0.118(6) 0.187(8) 0.069(6) 0.089(7) 0.047(6)
N4 0.075(2) 0.092(3) 0.067(2) -0.006(2) -0.0130(18) 0.028(2)
C28 0.163(6) 0.125(5) 0.064(3) 0.033(3) 0.004(3) -0.012(4)
C29 0.103(5) 0.264(8) 0.155(6) -0.052(6) 0.032(4) 0.017(5)
N5 0.0593(17) 0.0542(19) 0.0535(17) 0.0003(14) 0.0062(13) 0.0088(14)
C30 0.081(3) 0.096(4) 0.067(3) 0.030(3) 0.019(2) 0.026(3)
C31 0.066(3) 0.073(3) 0.094(3) 0.028(3) 0.007(2) -0.001(2)
O12 0.134(3) 0.095(3) 0.080(2) 0.035(2) 0.018(2) 0.015(2)
O13 0.087(2) 0.095(3) 0.0598(17) 0.0241(17) 0.0114(15) 0.0256(19)
O14 0.0493(14) 0.110(3) 0.0554(16) 0.0220(16) 0.0054(11) 0.0274(16)

loop_
_atom_type_symbol
_atom_type_description
_atom_type_scat_dispersion_real
_atom_type_scat_dispersion_imag
_atom_type_scat_source
C C 0.0033 0.0016 'International Tables Vol C Tables 4.2.6.8 and 6.1.1.4'
H H 0.0000 0.0000 'International Tables Vol C Tables 4.2.6.8 and 6.1.1.4'
N N 0.0061 0.0033 'International Tables Vol C Tables 4.2.6.8 and 6.1.1.4'
O O 0.0106 0.0060 'International Tables Vol C Tables 4.2.6.8 and 6.1.1.4'
Cd Cd -0.8075 1.2024 'International Tables Vol C Tables 4.2.6.8 and 6.1.1.4'

loop_
_citation_id
_citation_doi
_citation_year
1 10.1002/ejic.201402770 2014

loop_
_geom_angle_atom_site_label_1
_geom_angle_atom_site_label_2
_geom_angle_atom_site_label_3
_geom_angle
_geom_angle_site_symmetry_1
_geom_angle_site_symmetry_3
O4 Cd1 O7 116.70(9) 1_655 1_666
O4 Cd1 O10 111.71(8) 1_655 1_656
O7 Cd1 O10 89.12(8) 1_666 1_656
O4 Cd1 O2 83.58(8) 1_655 .
O7 Cd1 O2 131.35(7) 1_666 .
O10 Cd1 O2 125.81(8) 1_656 .
O4 Cd1 O1 138.00(7) 1_655 .
O7 Cd1 O1 91.34(8) 1_666 .
O10 Cd1 O1 98.49(8) 1_656 .
O2 Cd1 O1 54.74(6) . .
O4 Cd1 O9 83.40(9) 1_655 1_656
O7 Cd1 O9 141.87(7) 1_666 1_656
O10 Cd1 O9 52.76(8) 1_656 1_656
O2 Cd1 O9 80.03(8) . 1_656
O1 Cd1 O9 93.16(9) . 1_656
O4 Cd1 C1 110.87(8) 1_655 .
O7 Cd1 C1 113.26(8) 1_666 .
O10 Cd1 C1 113.63(9) 1_656 .
O2 Cd1 C1 27.35(7) . .
O1 Cd1 C1 27.42(7) . .
O9 Cd1 C1 85.32(9) 1_656 .
C1 O1 Cd1 89.90(15) . .
C1 O2 Cd1 92.91(15) . .
C8 O4 Cd1 105.72(19) . 1_455
C23 O7 Cd1 104.38(17) . 1_444
C24 O9 Cd1 85.8(2) . 1_454
C24 O10 Cd1 98.76(18) . 1_454
C9 N1 C4 125.1(2) . .
C9 N1 H1 121(2) . .
C4 N1 H1 114(2) . .
C16 N2 C17 125.2(2) . .
C16 N2 H2 120(2) . .
C17 N2 H2 111(2) . .
O2 C1 O1 122.3(2) . .
O2 C1 C2 118.2(2) . .
O1 C1 C2 119.5(2) . .
O2 C1 Cd1 59.74(13) . .
O1 C1 Cd1 62.67(13) . .
C2 C1 Cd1 175.61(18) . .
C3 C2 C7 120.3(2) . .
C3 C2 C1 119.5(2) . .
C7 C2 C1 120.2(2) . .
C2 C3 C4 120.3(2) . .
C2 C3 H3 119.9 . .
C4 C3 H3 119.9 . .
C3 C4 C5 119.2(2) . .
C3 C4 N1 121.8(2) . .
C5 C4 N1 119.0(2) . .
C6 C5 C4 120.9(2) . .
C6 C5 H5 119.6 . .
C4 C5 H5 119.6 . .
C5 C6 C7 119.6(2) . .
C5 C6 C8 120.6(2) . .
C7 C6 C8 119.8(2) . .
C2 C7 C6 119.6(2) . .
C2 C7 H7 120.2 . .
C6 C7 H7 120.2 . .
O3 C8 O4 123.2(3) . .
O3 C8 C6 119.7(3) . .
O4 C8 C6 117.1(3) . .
O5 C9 N1 123.5(3) . .
O5 C9 C10 120.1(3) . .
N1 C9 C10 116.5(2) . .
C11 C10 C15 119.6(3) . .
C11 C10 C9 122.7(3) . .
C15 C10 C9 117.7(2) . .
C10 C11 C12 119.3(3) . .
C10 C11 H11 120.4 . .
C12 C11 H11 120.4 . .
C13 C12 C11 120.6(3) . .
C13 C12 H12 119.7 . .
C11 C12 H12 119.7 . .
C12 C13 C14 119.8(3) . .
C12 C13 C16 121.5(3) . .
C14 C13 C16 118.6(3) . .
C15 C14 C13 120.1(3) . .
C15 C14 H14 120.0 . .
C13 C14 H14 120.0 . .
C14 C15 C10 120.6(3) . .
C14 C15 H15 119.7 . .
C10 C15 H15 119.7 . .
O6 C16 N2 123.5(3) . .
O6 C16 C13 120.1(3) . .
N2 C16 C13 116.3(2) . .
C22 C17 C18 119.9(2) . .
C22 C17 N2 121.4(2) . .
C18 C17 N2 118.7(2) . .
C17 C18 C19 119.9(2) . .
C17 C18 H18 120.1 . .
C19 C18 H18 120.1 . .
C18 C19 C20 120.1(2) . .
C18 C19 C24 119.6(2) . .
C20 C19 C24 120.3(2) . .
C21 C20 C19 120.0(2) . .
C21 C20 H20 120.0 . .
C19 C20 H20 120.0 . .
C20 C21 C22 119.4(2) . .
C20 C21 C23 121.5(2) . .
C22 C21 C23 119.1(2) . .
C17 C22 C21 120.6(2) . .
C17 C22 H22 119.7 . .
C21 C22 H22 119.7 . .
O8 C23 O7 121.9(3) . .
O8 C23 C21 120.4(3) . .
O7 C23 C21 117.7(2) . .
O9 C24 O10 122.5(3) . .
O9 C24 C19 119.5(3) . .
O10 C24 C19 118.0(3) . .
C25 N3 C26 124.4(6) . .
C25 N3 C27 119.2(6) . .
C26 N3 C27 116.3(6) . .
O11 C25 N3 123.2(7) . .
O11 C25 H25 118.4 . .
N3 C25 H25 118.4 . .
N3 C26 H26A 109.5 . .
N3 C26 H26B 109.5 . .
H26A C26 H26B 109.5 . .
N3 C26 H26C 109.5 . .
H26A C26 H26C 109.5 . .
H26B C26 H26C 109.5 . .
N3 C27 H27A 109.5 . .
N3 C27 H27B 109.5 . .
H27A C27 H27B 109.5 . .
N3 C27 H27C 109.5 . .
H27A C27 H27C 109.5 . .
H27B C27 H27C 109.5 . .
C28 N4 C29 118.6(5) . .
C28 N4 H4A 107.7 . .
C29 N4 H4A 107.7 . .
C28 N4 H4B 107.7 . .
C29 N4 H4B 107.7 . .
H4A N4 H4B 107.1 . .
N4 C28 H28A 109.5 . .
N4 C28 H28B 109.5 . .
H28A C28 H28B 109.5 . .
N4 C28 H28C 109.5 . .
H28A C28 H28C 109.5 . .
H28B C28 H28C 109.5 . .
N4 C29 H29A 109.5 . .
N4 C29 H29B 109.5 . .
H29A C29 H29B 109.5 . .
N4 C29 H29C 109.5 . .
H29A C29 H29C 109.5 . .
H29B C29 H29C 109.5 . .
C30 N5 C31 114.2(4) . .
C30 N5 H5A 108.7 . .
C31 N5 H5A 108.7 . .
C30 N5 H5B 108.7 . .
C31 N5 H5B 108.7 . .
H5A N5 H5B 107.6 . .
N5 C30 H30A 109.5 . .
N5 C30 H30B 109.5 . .
H30A C30 H30B 109.5 . .
N5 C30 H30C 109.5 . .
H30A C30 H30C 109.5 . .
H30B C30 H30C 109.5 . .
N5 C31 H31A 109.5 . .
N5 C31 H31B 109.5 . .
H31A C31 H31B 109.5 . .
N5 C31 H31C 109.5 . .
H31A C31 H31C 109.5 . .
H31B C31 H31C 109.5 . .
H12A O12 H12B 114.4(19) . .
H13A O13 H13B 112.1(17) . .
H14A O14 H14B 116.9(19) . .

loop_
_geom_bond_atom_site_label_1
_geom_bond_atom_site_label_2
_geom_bond_distance
_geom_bond_site_symmetry_2
Cd1 O4 2.242(2) 1_655
Cd1 O7 2.264(2) 1_666
Cd1 O10 2.295(2) 1_656
Cd1 O2 2.363(2) .
Cd1 O1 2.4270(19) .
Cd1 O9 2.584(3) 1_656
Cd1 C1 2.732(2) .
O1 C1 1.258(3) .
O2 C1 1.257(3) .
O3 C8 1.239(4) .
O4 C8 1.268(4) .
O4 Cd1 2.242(2) 1_455
O5 C9 1.226(3) .
O6 C16 1.238(4) .
O7 C23 1.259(3) .
O7 Cd1 2.264(2) 1_444
O8 C23 1.250(3) .
O9 C24 1.233(4) .
O9 Cd1 2.584(3) 1_454
O10 C24 1.258(4) .
O10 Cd1 2.295(2) 1_454
N1 C9 1.343(4) .
N1 C4 1.417(3) .
N1 H1 0.892(10) .
N2 C16 1.344(4) .
N2 C17 1.415(3) .
N2 H2 0.892(10) .
C1 C2 1.504(3) .
C2 C3 1.388(3) .
C2 C7 1.391(4) .
C3 C4 1.389(3) .
C3 H3 0.9300 .
C4 C5 1.391(4) .
C5 C6 1.388(4) .
C5 H5 0.9300 .
C6 C7 1.393(3) .
C6 C8 1.503(4) .
C7 H7 0.9300 .
C9 C10 1.503(4) .
C10 C11 1.396(4) .
C10 C15 1.396(4) .
C11 C12 1.401(4) .
C11 H11 0.9300 .
C12 C13 1.374(4) .
C12 H12 0.9300 .
C13 C14 1.400(4) .
C13 C16 1.495(4) .
C14 C15 1.371(4) .
C14 H14 0.9300 .
C15 H15 0.9300 .
C17 C22 1.387(4) .
C17 C18 1.391(4) .
C18 C19 1.394(4) .
C18 H18 0.9300 .
C19 C20 1.397(4) .
C19 C24 1.513(4) .
C20 C21 1.393(4) .
C20 H20 0.9300 .
C21 C22 1.396(4) .
C21 C23 1.506(4) .
C22 H22 0.9300 .
O11 C25 1.263(7) .
N3 C25 1.281(8) .
N3 C26 1.414(6) .
N3 C27 1.425(8) .
C25 H25 0.9300 .
C26 H26A 0.9600 .
C26 H26B 0.9600 .
C26 H26C 0.9600 .
C27 H27A 0.9600 .
C27 H27B 0.9600 .
C27 H27C 0.9600 .
N4 C28 1.468(6) .
N4 C29 1.529(7) .
N4 H4A 0.9000 .
N4 H4B 0.9000 .
C28 H28A 0.9600 .
C28 H28B 0.9600 .
C28 H28C 0.9600 .
C29 H29A 0.9600 .
C29 H29B 0.9600 .
C29 H29C 0.9600 .
N5 C30 1.452(5) .
N5 C31 1.455(5) .
N5 H5A 0.9000 .
N5 H5B 0.9000 .
C30 H30A 0.9600 .
C30 H30B 0.9600 .
C30 H30C 0.9600 .
C31 H31A 0.9600 .
C31 H31B 0.9600 .
C31 H31C 0.9600 .
O12 H12A 0.863(10) .
O12 H12B 0.861(10) .
O13 H13A 0.875(10) .
O13 H13B 0.869(10) .
O14 H14A 0.854(10) .
O14 H14B 0.850(10) .

loop_
_geom_hbond_atom_site_label_D
_geom_hbond_atom_site_label_H
_geom_hbond_atom_site_label_A
_geom_hbond_distance_DH
_geom_hbond_distance_HA
_geom_hbond_distance_DA
_geom_hbond_angle_DHA
_geom_hbond_site_symmetry_A
N5 H5B O11 0.90 2.10 2.855(5) 140.5 2_666
O14 H14A O13 0.854(10) 2.070(15) 2.906(4) 166(4) 2_666
N2 H2 O1 0.892(10) 2.027(11) 2.916(3) 174(3) 2_766
N4 H4A O7 0.90 1.86 2.759(4) 173.6 1_565
N4 H4B O3 0.90 2.47 2.901(5) 110.0 1_554
N5 H5A O2 0.90 1.95 2.846(4) 170.8 1_455
O12 H12A O11 0.863(10) 1.931(12) 2.790(6) 173(5) 2_676
O12 H12B O8 0.861(10) 1.904(17) 2.747(4) 166(6) 1_566
O13 H13A O4 0.875(10) 1.928(16) 2.780(4) 164(4) .
O13 H13B O12 0.869(10) 1.874(16) 2.724(5) 165(5) .
N4 H4B O10 0.90 2.53 2.979(5) 111.5 .
N1 H1 O14 0.892(10) 2.037(14) 2.901(3) 163(3) .
O14 H14B O13 0.850(10) 2.07(3) 2.808(4) 146(4) .

loop_
_geom_torsion_atom_site_label_1
_geom_torsion_atom_site_label_2
_geom_torsion_atom_site_label_3
_geom_torsion_atom_site_label_4
_geom_torsion
_geom_torsion_site_symmetry_1
O4 Cd1 O1 C1 10.1(2) 1_655
O7 Cd1 O1 C1 144.37(16) 1_666
O10 Cd1 O1 C1 -126.31(16) 1_656
O2 Cd1 O1 C1 1.93(15) .
O9 Cd1 O1 C1 -73.51(16) 1_656
O4 Cd1 O2 C1 -176.42(17) 1_655
O7 Cd1 O2 C1 -56.20(19) 1_666
O10 Cd1 O2 C1 71.39(18) 1_656
O1 Cd1 O2 C1 -1.93(15) .
O9 Cd1 O2 C1 99.19(17) 1_656
Cd1 O2 C1 O1 3.6(3) .
Cd1 O2 C1 C2 -175.6(2) .
Cd1 O1 C1 O2 -3.5(3) .
Cd1 O1 C1 C2 175.7(2) .
O4 Cd1 C1 O2 3.81(18) 1_655
O7 Cd1 C1 O2 137.24(16) 1_666
O10 Cd1 C1 O2 -122.98(16) 1_656
O1 Cd1 C1 O2 176.6(3) .
O9 Cd1 C1 O2 -77.29(17) 1_656
O4 Cd1 C1 O1 -172.76(15) 1_655
O7 Cd1 C1 O1 -39.34(17) 1_666
O10 Cd1 C1 O1 60.45(17) 1_656
O2 Cd1 C1 O1 -176.6(3) .
O9 Cd1 C1 O1 106.14(16) 1_656
O4 Cd1 C1 C2 67(2) 1_655
O7 Cd1 C1 C2 -160(2) 1_666
O10 Cd1 C1 C2 -60(2) 1_656
O2 Cd1 C1 C2 63(2) .
O1 Cd1 C1 C2 -120(2) .
O9 Cd1 C1 C2 -14(2) 1_656
O2 C1 C2 C3 -4.3(4) .
O1 C1 C2 C3 176.5(2) .
Cd1 C1 C2 C3 -65(2) .
O2 C1 C2 C7 175.0(2) .
O1 C1 C2 C7 -4.2(4) .
Cd1 C1 C2 C7 114(2) .
C7 C2 C3 C4 -0.5(4) .
C1 C2 C3 C4 178.8(2) .
C2 C3 C4 C5 1.1(4) .
C2 C3 C4 N1 178.8(2) .
C9 N1 C4 C3 34.0(4) .
C9 N1 C4 C5 -148.3(3) .
C3 C4 C5 C6 -0.1(4) .
N1 C4 C5 C6 -177.9(3) .
C4 C5 C6 C7 -1.5(4) .
C4 C5 C6 C8 177.9(3) .
C3 C2 C7 C6 -1.1(4) .
C1 C2 C7 C6 179.6(2) .
C5 C6 C7 C2 2.0(4) .
C8 C6 C7 C2 -177.4(2) .
Cd1 O4 C8 O3 -0.1(4) 1_455
Cd1 O4 C8 C6 179.8(2) 1_455
C5 C6 C8 O3 171.4(3) .
C7 C6 C8 O3 -9.2(4) .
C5 C6 C8 O4 -8.5(4) .
C7 C6 C8 O4 170.9(3) .
C4 N1 C9 O5 2.7(5) .
C4 N1 C9 C10 -175.6(3) .
O5 C9 C10 C11 146.3(3) .
N1 C9 C10 C11 -35.3(5) .
O5 C9 C10 C15 -31.1(5) .
N1 C9 C10 C15 147.2(3) .
C15 C10 C11 C12 0.0(5) .
C9 C10 C11 C12 -177.4(3) .
C10 C11 C12 C13 0.7(5) .
C11 C12 C13 C14 -1.5(5) .
C11 C12 C13 C16 175.2(3) .
C12 C13 C14 C15 1.6(5) .
C16 C13 C14 C15 -175.2(3) .
C13 C14 C15 C10 -0.8(5) .
C11 C10 C15 C14 0.0(5) .
C9 C10 C15 C14 177.6(3) .
C17 N2 C16 O6 0.0(6) .
C17 N2 C16 C13 -179.4(3) .
C12 C13 C16 O6 -132.1(4) .
C14 C13 C16 O6 44.6(5) .
C12 C13 C16 N2 47.3(4) .
C14 C13 C16 N2 -136.0(3) .
C16 N2 C17 C22 38.6(5) .
C16 N2 C17 C18 -143.4(3) .
C22 C17 C18 C19 -1.5(4) .
N2 C17 C18 C19 -179.5(3) .
C17 C18 C19 C20 0.5(4) .
C17 C18 C19 C24 -178.0(3) .
C18 C19 C20 C21 0.3(4) .
C24 C19 C20 C21 178.7(2) .
C19 C20 C21 C22 0.1(4) .
C19 C20 C21 C23 178.7(2) .
C18 C17 C22 C21 1.8(4) .
N2 C17 C22 C21 179.8(3) .
C20 C21 C22 C17 -1.1(4) .
C23 C21 C22 C17 -179.8(3) .
Cd1 O7 C23 O8 -1.8(3) 1_444
Cd1 O7 C23 C21 176.80(19) 1_444
C20 C21 C23 O8 5.3(4) .
C22 C21 C23 O8 -176.1(3) .
C20 C21 C23 O7 -173.3(2) .
C22 C21 C23 O7 5.3(4) .
Cd1 O9 C24 O10 4.8(3) 1_454
Cd1 O9 C24 C19 -174.3(2) 1_454
Cd1 O10 C24 O9 -5.5(4) 1_454
Cd1 O10 C24 C19 173.6(2) 1_454
C18 C19 C24 O9 -179.7(3) .
C20 C19 C24 O9 1.9(4) .
C18 C19 C24 O10 1.2(4) .
C20 C19 C24 O10 -177.2(3) .
C26 N3 C25 O11 176.5(5) .
C27 N3 C25 O11 0.1(9) .
